data_2023330
loop_
_publ_author_name
'Sirenko, Valerii Y.'
'Apostu, Mircea-Odin'
'Golenya, Irina A.'
'Naumova, Dina D.'
'Partsevska, Sofiia V.'

_publ_section_title
;
 Crystal structure of catena-poly[bis(N,O-dimethylhydroxylammonium)
 [di-\m-bromido-dibromidostannate(II)]]
;
_journal_coeditor_code WM5741
_journal_issue 1
_journal_name_full 'Acta Crystallographica Section E Crystallographic Communications'
_journal_paper_doi 10.1107/S2056989024012027
_journal_volume 81
_journal_year 2025
_chemical_formula_iupac '(C2 H8 N O)2 [Sn Br4]'
_chemical_formula_moiety '2(C2 H8 N O +), Br4 Sn 2-'
_chemical_formula_sum 'C4 H16 Br4 N2 O2 Sn'
_chemical_formula_weight 562.52
_chemical_name_systematic
;
<i>catena</i>-Poly[bis(<i>N</i>,<i>O</i>-dimethylhydroxylammonium)
[di-\m-bromido-dibromidostannate(II)]]
;
_space_group_crystal_system monoclinic
_space_group_IT_number 15
_space_group_name_Hall '-C 2yc'
_space_group_name_H-M_alt 'C 1 2/c 1'
_atom_sites_solution_hydrogens geom
_atom_sites_solution_primary dual
_audit_creation_method
;
Olex2 1.5
(compiled 2024.02.16 svn.r378c4104 for OlexSys, GUI svn.r6928)
;
_cell_angle_alpha 90
_cell_angle_beta 96.150(5)
_cell_angle_gamma 90
_cell_formula_units_Z 4
_cell_length_a 8.4947(4)
_cell_length_b 8.3064(5)
_cell_length_c 21.6425(14)
_cell_measurement_reflns_used 1867
_cell_measurement_temperature 293(2)
_cell_measurement_theta_max 26.2070
_cell_measurement_theta_min 3.4910
_cell_volume 1518.31(15)
_computing_cell_refinement
;
CrysAlisPro (Rigaku OD, 2023)
;
_computing_data_collection
;
CrysAlisPro (Rigaku OD, 2023)
;
_computing_data_reduction
;
CrysAlisPro (Rigaku OD, 2023)
;
_computing_molecular_graphics
;
Olex2  (Dolomanov <i>et al.</i>,  2009)
;
_computing_publication_material
;
publCIF (Westrip, 2010)
;
_computing_structure_refinement
;
SHELXL (Sheldrick, 2015b)
;
_computing_structure_solution
;
<i>SHELXT</i> (Sheldrick, 2015a)
;
_diffrn_ambient_temperature 293(2)
_diffrn_detector 'CCD plate'
_diffrn_detector_area_resol_mean 16.1593
_diffrn_measured_fraction_theta_full 1.000
_diffrn_measured_fraction_theta_max 0.885
_diffrn_measurement_device 'four-circle diffractometer'
_diffrn_measurement_device_type 'Xcalibur, Eos'
_diffrn_measurement_method '\w scans'
_diffrn_radiation_monochromator graphite
_diffrn_radiation_probe x-ray
_diffrn_radiation_type 'Mo K\a'
_diffrn_radiation_wavelength 0.71073
_diffrn_reflns_av_R_equivalents 0.0472
_diffrn_reflns_av_unetI/netI 0.0613
_diffrn_reflns_limit_h_max 10
_diffrn_reflns_limit_h_min -10
_diffrn_reflns_limit_k_max 10
_diffrn_reflns_limit_k_min -11
_diffrn_reflns_limit_l_max 27
_diffrn_reflns_limit_l_min -28
_diffrn_reflns_number 6678
_diffrn_reflns_theta_full 25.242
_diffrn_reflns_theta_max 29.238
_diffrn_reflns_theta_min 1.893
_diffrn_source 'fine-focus sealed X-ray tube'
_exptl_absorpt_coefficient_mu 12.190
_exptl_absorpt_correction_T_max 0.438
_exptl_absorpt_correction_T_min 0.227
_exptl_absorpt_correction_type analytical
_exptl_absorpt_process_details
;
[CrysAlisPro (Rigaku OD, 2023)
based on expressions derived by Clark & Reid, 1995]
;
_exptl_crystal_colour 'clear light colourless'
_exptl_crystal_density_diffrn 2.461
_exptl_crystal_description prism
_exptl_crystal_F_000 1040
_exptl_crystal_size_max 0.202
_exptl_crystal_size_mid 0.109
_exptl_crystal_size_min 0.086
_refine_diff_density_max 0.810
_refine_diff_density_min -0.908
_refine_ls_extinction_coef 0.00064(10)
_refine_ls_extinction_expression Fc^*^=kFc[1+0.001xFc^2^\l^3^/sin(2\q)]^-1/4^
_refine_ls_extinction_method
;
SHELXL-2018/3 (Sheldrick 2015b)
;
_refine_ls_goodness_of_fit_ref 1.058
_refine_ls_hydrogen_treatment mixed
_refine_ls_matrix_type full
_refine_ls_number_parameters 64
_refine_ls_number_reflns 1832
_refine_ls_number_restraints 0
_refine_ls_restrained_S_all 1.058
_refine_ls_R_factor_all 0.0745
_refine_ls_R_factor_gt 0.0457
_refine_ls_shift/su_max 0.001
_refine_ls_shift/su_mean 0.000
_refine_ls_structure_factor_coef Fsqd
_refine_ls_weighting_details 'w=1/[\s^2^(Fo^2^)+(0.0255P)^2^+5.9957P] where P=(Fo^2^+2Fc^2^)/3'
_refine_ls_weighting_scheme calc
_refine_ls_wR_factor_gt 0.0788
_refine_ls_wR_factor_ref 0.0905
_reflns_number_gt 1320
_reflns_number_total 1832
_reflns_threshold_expression 'I > 2\s(I)'
_cod_data_source_file wm5741.cif
_cod_data_source_block I
_cod_database_code 2023330
_shelx_space_group_comment
;
The symmetry employed for this shelxl refinement is uniquely defined
by the following loop, which should always be used as a source of
symmetry information in preference to the above space-group names.
They are only intended as comments.
;
_shelx_estimated_absorpt_t_min 0.192
_shelx_estimated_absorpt_t_max 0.420

loop_
_space_group_symop_operation_xyz
'x, y, z'
'-x, y, -z+1/2'
'x+1/2, y+1/2, z'
'-x+1/2, y+1/2, -z+1/2'
'-x, -y, -z'
'x, -y, z-1/2'
'-x+1/2, -y+1/2, -z'
'x+1/2, -y+1/2, z-1/2'

loop_
_atom_site_type_symbol
_atom_site_label
_atom_site_fract_x
_atom_site_fract_y
_atom_site_fract_z
_atom_site_U_iso_or_equiv
_atom_site_adp_type
_atom_site_calc_flag
_atom_site_occupancy
_atom_site_disorder_assembly
_atom_site_disorder_group
Sn Sn1 0.500000 0.81057(7) 0.750000 0.0296(2) Uani d 1 . .
Br Br1 0.49095(9) 0.79570(10) 0.61214(3) 0.0527(3) Uani d 1 . .
Br Br2 0.26948(8) 0.58288(9) 0.74077(4) 0.0525(3) Uani d 1 . .
O O1 0.3786(7) 0.3817(7) 0.5434(3) 0.0657(16) Uani d 1 . .
N N1 0.3672(7) 0.4115(8) 0.6048(3) 0.058(2) Uani d 1 . .
H H1A 0.280(6) 0.3942(13) 0.6130(6) 0.069 Uiso calc 1 . .
H H1B 0.3886(15) 0.503(6) 0.6129(6) 0.069 Uiso calc 1 . .
C C2 0.2663(9) 0.4871(10) 0.5057(4) 0.065(2) Uani d 1 . .
H H2A 0.291904 0.488360 0.463565 0.097 Uiso calc 1 . .
H H2B 0.273286 0.594386 0.522265 0.097 Uiso calc 1 . .
H H2C 0.160523 0.447150 0.506703 0.097 Uiso calc 1 . .
C C1 0.4823(9) 0.3014(10) 0.6406(4) 0.060(2) Uani d 1 . .
H H1C 0.461883 0.192512 0.627173 0.090 Uiso calc 1 . .
H H1D 0.470815 0.310042 0.684117 0.090 Uiso calc 1 . .
H H1E 0.588140 0.330831 0.633490 0.090 Uiso calc 1 . .

loop_
_atom_site_aniso_label
_atom_site_aniso_U_11
_atom_site_aniso_U_22
_atom_site_aniso_U_33
_atom_site_aniso_U_12
_atom_site_aniso_U_13
_atom_site_aniso_U_23
Sn1 0.0243(3) 0.0241(3) 0.0401(4) 0.000 0.0021(3) 0.000
Br1 0.0573(5) 0.0561(6) 0.0440(5) -0.0174(4) 0.0018(4) 0.0028(4)
Br2 0.0414(4) 0.0440(5) 0.0722(6) -0.0117(3) 0.0061(4) -0.0013(4)
O1 0.075(4) 0.069(4) 0.058(4) -0.003(3) 0.026(3) -0.012(3)
N1 0.062(4) 0.052(4) 0.063(5) -0.016(3) 0.022(4) -0.014(4)
C2 0.067(5) 0.071(6) 0.051(5) -0.008(5) -0.021(4) 0.013(5)
C1 0.056(5) 0.055(5) 0.067(6) 0.014(4) -0.003(4) 0.007(5)

loop_
_atom_type_symbol
_atom_type_description
_atom_type_scat_dispersion_real
_atom_type_scat_dispersion_imag
_atom_type_scat_source
C C 0.0033 0.0016 'International Tables Vol C Tables 4.2.6.8 and 6.1.1.4'
H H 0.0000 0.0000 'International Tables Vol C Tables 4.2.6.8 and 6.1.1.4'
N N 0.0061 0.0033 'International Tables Vol C Tables 4.2.6.8 and 6.1.1.4'
O O 0.0106 0.0060 'International Tables Vol C Tables 4.2.6.8 and 6.1.1.4'
Br Br -0.2901 2.4595 'International Tables Vol C Tables 4.2.6.8 and 6.1.1.4'
Sn Sn -0.6537 1.4246 'International Tables Vol C Tables 4.2.6.8 and 6.1.1.4'

loop_
_exptl_crystal_face_index_h
_exptl_crystal_face_index_k
_exptl_crystal_face_index_l
_exptl_crystal_face_perp_dist
11 -2 4 0.0527
9 -2 -22 0.0445
0 -1 -30 0.0420
-12 3 5 0.0540
-10 -2 -12 0.0478
-10 3 -13 0.0540
7 -8 10 0.0612
10 3 12 0.0607
2 5 26 0.0545
0 0 30 0.0429
-10 3 19 0.0482
-5 -4 26 0.0681
10 3 -18 0.0529
10 6 3 0.0541
0 11 -12 0.0671
8 -8 -11 0.0564

loop_
_geom_angle_atom_site_label_1
_geom_angle_atom_site_label_2
_geom_angle_atom_site_label_3
_geom_angle_site_symmetry_1
_geom_angle_site_symmetry_2
_geom_angle_site_symmetry_3
_geom_angle
_geom_angle_publ_flag
Br1 Sn1 Br1 . . 2_656 175.25(4) yes
Sn1 Br2 Sn1 . 3_555 3_555 172.29(3) yes
Br2 Sn1 Br1 . . 2_656 89.19(3) yes
Br2 Sn1 Br1 . . . 87.50(2) yes
Br2 Sn1 Br2 2_656 . 3_555 88.972(6) yes
Br1 Sn1 Br2 . . 3_555 84.82(2) yes
Br2 Sn1 Br1 2_656 . . 89.19(3) .
Br2 Sn1 Br1 2_656 . 2_656 87.50(2) .
Br2 Sn1 Br2 . . 2_656 91.66(4) yes
Br1 Sn1 Br2 2_656 . 3_555 98.52(2) yes
N1 O1 C2 . . . 108.8(6) ?
O1 N1 H1A . . . 110.4 ?
O1 N1 H1B . . . 110.4 ?
O1 N1 C1 . . . 106.4(6) ?
H1A N1 H1B . . . 108.6 ?
C1 N1 H1A . . . 110.4 ?
C1 N1 H1B . . . 110.4 ?
O1 C2 H2A . . . 109.5 ?
O1 C2 H2B . . . 109.5 ?
O1 C2 H2C . . . 109.5 ?
H2A C2 H2B . . . 109.5 ?
H2A C2 H2C . . . 109.5 ?
H2B C2 H2C . . . 109.5 ?
N1 C1 H1C . . . 109.5 ?
N1 C1 H1D . . . 109.5 ?
N1 C1 H1E . . . 109.5 ?
H1C C1 H1D . . . 109.5 ?
H1C C1 H1E . . . 109.5 ?
H1D C1 H1E . . . 109.5 ?

loop_
_geom_bond_atom_site_label_1
_geom_bond_atom_site_label_2
_geom_bond_site_symmetry_2
_geom_bond_distance
_geom_bond_publ_flag
Sn1 Br1 2_656 2.9791(8) .
Sn1 Br1 . 2.9790(8) yes
Sn1 Br2 2_656 2.7144(8) .
Sn1 Br2 . 2.7143(8) yes
Sn1 Br2 3_555 3.2395(8) yes
O1 N1 . 1.365(8) ?
O1 C2 . 1.476(9) ?
N1 H1A . 0.80(5) ?
N1 H1B . 0.80(5) ?
N1 C1 . 1.493(9) ?
C2 H2A . 0.9600 ?
C2 H2B . 0.9600 ?
C2 H2C . 0.9600 ?
C1 H1C . 0.9600 ?
C1 H1D . 0.9600 ?
C1 H1E . 0.9600 ?

loop_
_geom_hbond_atom_site_label_D
_geom_hbond_atom_site_label_H
_geom_hbond_atom_site_label_A
_geom_hbond_site_symmetry_A
_geom_hbond_distance_DH
_geom_hbond_distance_HA
_geom_hbond_distance_DA
_geom_hbond_angle_DHA
_geom_hbond_publ_flag
N1 H1A Br1 3_445 0.80 2.58 3.358(6) 164.7 yes
N1 H1B Br1 . 0.80 2.58 3.358(6) 164.9 yes
C1 H1D Br2 . 0.96 3.16 3.778(9) 123.3 yes
C2 H2B Br1 . 0.96 3.04 3.818(8) 139.4 yes
C2 H2C Br1 3_445 0.96 3.09 3.803(9) 131.9 yes

loop_
_geom_torsion_atom_site_label_1
_geom_torsion_atom_site_label_2
_geom_torsion_atom_site_label_3
_geom_torsion_atom_site_label_4
_geom_torsion_site_symmetry_1
_geom_torsion_site_symmetry_2
_geom_torsion_site_symmetry_3
_geom_torsion_site_symmetry_4
_geom_torsion
_geom_torsion_publ_flag
C2 O1 N1 C1 . . . . 179.7(6) ?
